data_4026975
loop_
_publ_author_name
'Sen Li'
'Shi-Xin Fa'
'Qi-Qiang Wang'
'De-Xian Wang'
'Mei-Xiang Wang'

_publ_section_title
;
 Synthesis and Structure of Oxacalix[2]arene[2]triazines of an Expanded
 \p-Electron-Deficient Cavity and Their Interactions with Anions
;
_journal_name_full 'Journal of Organic Chemistry'
_journal_page_first 1860
_journal_page_last 1867
_journal_paper_doi 10.1021/jo2024448
_journal_volume 77
_journal_year 2012
_chemical_formula_moiety 'C32 H22 Cl2 N12 O14'
_chemical_formula_sum 'C32 H22 Cl2 N12 O14'
_chemical_formula_weight 869.52
_chemical_name_systematic
; 
 ? 
;
_space_group_IT_number 14
_symmetry_cell_setting monoclinic
_symmetry_space_group_name_Hall '-P 2yn'
_symmetry_space_group_name_H-M 'P 1 21/n 1'
_atom_sites_solution_hydrogens geom
_atom_sites_solution_primary direct
_atom_sites_solution_secondary difmap
_audit_creation_method SHELXL-97
_cell_angle_alpha 90.00
_cell_angle_beta 103.859(5)
_cell_angle_gamma 90.00
_cell_formula_units_Z 4
_cell_length_a 12.783(5)
_cell_length_b 27.232(11)
_cell_length_c 13.362(6)
_cell_measurement_reflns_used 678
_cell_measurement_temperature 173(2)
_cell_measurement_theta_max 27.48
_cell_measurement_theta_min 2.17
_cell_volume 4516(3)
_computing_cell_refinement 'CrystalClear (Rigaku Inc., 2007)'
_computing_data_collection 'CrystalClear (Rigaku Inc., 2007)'
_computing_data_reduction 'CrystalClear (Rigaku Inc., 2007)'
_computing_molecular_graphics 'XP in Siemens SHELXTL (Sheldrick, 1994)'
_computing_publication_material 'SHELX97 (Sheldrick, 1997)'
_computing_structure_refinement 'SHELXL-97 (Sheldrick, 1997)'
_computing_structure_solution 'SHELXS-97 (Sheldrick, 1990)'
_diffrn_ambient_temperature 173(2)
_diffrn_measured_fraction_theta_full 0.996
_diffrn_measured_fraction_theta_max 0.996
_diffrn_measurement_device_type 'MM007-HF CCD(Saturn 724+)'
_diffrn_measurement_method '\w scans at fixed \c = 45\%'
_diffrn_radiation_monochromator Confocal
_diffrn_radiation_source 'rotating anode'
_diffrn_radiation_type MoK\a
_diffrn_radiation_wavelength 0.71073
_diffrn_reflns_av_R_equivalents 0.0551
_diffrn_reflns_av_sigmaI/netI 0.0590
_diffrn_reflns_limit_h_max 15
_diffrn_reflns_limit_h_min -11
_diffrn_reflns_limit_k_max 32
_diffrn_reflns_limit_k_min -32
_diffrn_reflns_limit_l_max 16
_diffrn_reflns_limit_l_min -15
_diffrn_reflns_number 28980
_diffrn_reflns_theta_full 25.32
_diffrn_reflns_theta_max 25.32
_diffrn_reflns_theta_min 1.74
_exptl_absorpt_coefficient_mu 0.215
_exptl_absorpt_correction_T_max 0.9830
_exptl_absorpt_correction_T_min 0.9542
_exptl_absorpt_correction_type multi-scan
_exptl_absorpt_process_details 'CrystalClear (Rigaku Inc., 2007)'
_exptl_crystal_colour colorless
_exptl_crystal_density_diffrn 1.279
_exptl_crystal_description platelet
_exptl_crystal_F_000 1776
_exptl_crystal_size_max 0.22
_exptl_crystal_size_mid 0.15
_exptl_crystal_size_min 0.08
_refine_diff_density_max 0.387
_refine_diff_density_min -0.464
_refine_diff_density_rms 0.058
_refine_ls_extinction_method none
_refine_ls_goodness_of_fit_ref 1.084
_refine_ls_hydrogen_treatment constr
_refine_ls_matrix_type full
_refine_ls_number_parameters 568
_refine_ls_number_reflns 8213
_refine_ls_number_restraints 58
_refine_ls_restrained_S_all 1.163
_refine_ls_R_factor_all 0.1001
_refine_ls_R_factor_gt 0.0780
_refine_ls_shift/su_max 0.001
_refine_ls_shift/su_mean 0.000
_refine_ls_structure_factor_coef Fsqd
_refine_ls_weighting_details 'calc w=1/[\s^2^(Fo^2^)+(0.1081P)^2^+2.4133P] where P=(Fo^2^+2Fc^2^)/3'
_refine_ls_weighting_scheme calc
_refine_ls_wR_factor_gt 0.2150
_refine_ls_wR_factor_ref 0.2326
_reflns_number_gt 6036
_reflns_number_total 8213
_reflns_threshold_expression >2sigma(I)
_cod_data_source_file jo2024448_si_003.cif
_cod_data_source_block mx524
_cod_database_code 4026975

loop_
_symmetry_equiv_pos_as_xyz
'x, y, z'
'-x+1/2, y+1/2, -z+1/2'
'-x, -y, -z'
'x-1/2, -y-1/2, z-1/2'

loop_
_atom_site_label
_atom_site_type_symbol
_atom_site_fract_x
_atom_site_fract_y
_atom_site_fract_z
_atom_site_U_iso_or_equiv
_atom_site_adp_type
_atom_site_occupancy
_atom_site_symmetry_multiplicity
_atom_site_calc_flag
_atom_site_refinement_flags
_atom_site_disorder_assembly
_atom_site_disorder_group
O1 O 0.2674(2) 0.38640(10) 0.09880(17) 0.0544(6) Uani 1 1 d . . .
O2 O -0.0009(2) 0.37221(11) 0.27106(19) 0.0629(7) Uani 1 1 d . . .
O3 O 0.25644(19) 0.36475(10) 0.59688(18) 0.0565(7) Uani 1 1 d . . .
O4 O 0.52367(19) 0.36860(10) 0.42287(18) 0.0541(6) Uani 1 1 d . . .
O5 O 0.37389(19) 0.32834(9) 0.25537(19) 0.0536(6) Uani 1 1 d . . .
O7 O -0.0369(2) 0.30807(11) -0.0487(2) 0.0714(8) Uani 1 1 d . . .
O8 O 0.1497(2) 0.31959(10) 0.4229(2) 0.0598(7) Uani 1 1 d . . .
O10 O 0.0680(3) 0.55021(13) 0.3847(3) 0.1011(12) Uani 1 1 d . . .
O11 O 0.1884(2) 0.54355(12) 0.5370(2) 0.0774(9) Uani 1 1 d . . .
O12 O 0.5550(2) 0.27599(10) 0.71022(19) 0.0603(7) Uani 1 1 d . . .
O13 O 0.4493(3) 0.55422(12) 0.3781(3) 0.1046(13) Uani 1 1 d . . .
O14 O 0.3258(3) 0.55556(11) 0.2275(3) 0.1018(13) Uani 1 1 d . . .
N1 N 0.1147(3) 0.34793(12) 0.0224(2) 0.0564(8) Uani 1 1 d . . .
N2 N -0.0252(3) 0.34039(12) 0.1126(2) 0.0603(9) Uani 1 1 d . . .
N3 N 0.1397(2) 0.38017(11) 0.1926(2) 0.0497(7) Uani 1 1 d . . .
N4 N 0.3833(2) 0.36760(11) 0.5020(2) 0.0479(7) Uani 1 1 d . . .
N5 N 0.4071(2) 0.32066(12) 0.6568(2) 0.0555(8) Uani 1 1 d . . .
N6 N 0.5440(2) 0.32100(11) 0.5621(2) 0.0510(7) Uani 1 1 d . . .
N7 N 0.5436(2) 0.31904(12) 0.2293(2) 0.0543(8) Uani 1 1 d . B .
N8 N 0.5987(3) 0.23696(12) 0.2067(2) 0.0580(8) Uani 1 1 d . B .
N9 N 0.4246(3) 0.25165(11) 0.2320(2) 0.0537(8) Uani 1 1 d . B .
N10 N 0.1080(3) 0.24100(14) 0.4409(2) 0.0642(9) Uani 1 1 d . A .
N11 N -0.0651(3) 0.21944(14) 0.4624(3) 0.0711(10) Uani 1 1 d . A .
N12 N -0.0194(3) 0.30412(13) 0.4462(2) 0.0574(8) Uani 1 1 d . A .
C1 C 0.3919(3) 0.37849(13) 0.2631(3) 0.0497(8) Uani 1 1 d . . .
C2 C 0.3314(3) 0.40828(15) 0.1874(3) 0.0528(9) Uani 1 1 d . . .
C3 C 0.3349(3) 0.45860(14) 0.1971(3) 0.0574(10) Uani 1 1 d . . .
H3A H 0.2936 0.4788 0.1442 0.069 Uiso 1 1 calc R . .
C4 C 0.3996(3) 0.47949(15) 0.2851(3) 0.0576(10) Uani 1 1 d . . .
C5 C 0.4630(3) 0.44976(14) 0.3613(3) 0.0544(9) Uani 1 1 d . . .
H5A H 0.5087 0.4641 0.4208 0.065 Uiso 1 1 calc R . .
C6 C 0.4588(3) 0.40004(14) 0.3498(3) 0.0510(9) Uani 1 1 d . . .
C7 C 0.1693(3) 0.37088(14) 0.1051(3) 0.0512(9) Uani 1 1 d . . .
C8 C 0.0185(3) 0.33312(14) 0.0319(3) 0.0548(10) Uani 1 1 d . . .
C9 C 0.0410(3) 0.36459(14) 0.1889(3) 0.0524(9) Uani 1 1 d . . .
C10 C 0.0660(3) 0.39711(15) 0.3563(3) 0.0534(9) Uani 1 1 d . . .
C11 C 0.0601(3) 0.44669(16) 0.3642(3) 0.0592(10) Uani 1 1 d . . .
H11A H 0.0126 0.4650 0.3118 0.071 Uiso 1 1 calc R . .
C12 C 0.1236(3) 0.47065(15) 0.4492(3) 0.0556(9) Uani 1 1 d . . .
C13 C 0.1903(3) 0.44335(15) 0.5277(3) 0.0545(9) Uani 1 1 d . . .
H13A H 0.2329 0.4593 0.5868 0.065 Uiso 1 1 calc R . .
C14 C 0.1933(3) 0.39326(16) 0.5183(3) 0.0541(9) Uani 1 1 d . . .
C15 C 0.1313(3) 0.36974(14) 0.4331(3) 0.0522(9) Uani 1 1 d . . .
C16 C 0.3533(3) 0.35097(14) 0.5839(3) 0.0509(9) Uani 1 1 d . . .
C17 C 0.5017(3) 0.30691(13) 0.6400(3) 0.0502(9) Uani 1 1 d . . .
C18 C 0.4804(3) 0.35214(13) 0.4988(3) 0.0490(8) Uani 1 1 d . . .
C19 C 0.4535(3) 0.29886(14) 0.2382(3) 0.0506(9) Uani 1 1 d . . .
C20 C 0.6102(3) 0.28453(17) 0.2160(3) 0.0589(10) Uani 1 1 d D . .
C21 C 0.5032(3) 0.22326(14) 0.2157(3) 0.0564(9) Uani 1 1 d D . .
C23 C -0.1414(4) 0.2902(2) -0.0453(3) 0.0812(14) Uani 1 1 d . . .
H23A H -0.1737 0.2731 -0.1097 0.122 Uiso 1 1 calc R . .
H23B H -0.1874 0.3179 -0.0365 0.122 Uiso 1 1 calc R . .
H23C H -0.1346 0.2675 0.0128 0.122 Uiso 1 1 calc R . .
C24 C 0.0744(3) 0.28748(15) 0.4377(3) 0.0555(9) Uani 1 1 d . . .
C25 C 0.0339(4) 0.21035(16) 0.4524(3) 0.0684(11) Uani 1 1 d D . .
C26 C -0.0811(3) 0.2673(2) 0.4564(3) 0.0666(12) Uani 1 1 d D . .
C28 C 0.1212(4) 0.52500(18) 0.4523(4) 0.0711(12) Uani 1 1 d . . .
C29 C 0.1943(4) 0.59725(17) 0.5432(5) 0.0889(15) Uani 1 1 d . . .
H29A H 0.2447 0.6070 0.6077 0.133 Uiso 1 1 calc R . .
H29B H 0.1227 0.6106 0.5415 0.133 Uiso 1 1 calc R . .
H29C H 0.2195 0.6101 0.4846 0.133 Uiso 1 1 calc R . .
C30 C 0.6600(3) 0.25999(15) 0.6990(3) 0.0622(10) Uani 1 1 d . . .
H30A H 0.6913 0.2370 0.7546 0.093 Uiso 1 1 calc R . .
H30B H 0.7074 0.2885 0.7025 0.093 Uiso 1 1 calc R . .
H30C H 0.6520 0.2436 0.6323 0.093 Uiso 1 1 calc R . .
C31 C 0.3971(4) 0.53291(16) 0.3031(3) 0.0748(13) Uani 1 1 d . . .
C32 C 0.31422(10) 0.60841(4) 0.24047(9) 0.136(3) Uani 1 1 d . . .
H32A H 0.2572 0.6211 0.1838 0.203 Uiso 1 1 calc R . .
H32B H 0.3824 0.6248 0.2402 0.203 Uiso 1 1 calc R . .
H32C H 0.2953 0.6148 0.3062 0.203 Uiso 1 1 calc R . .
Cl2 Cl 0.07633(10) 0.15049(4) 0.46549(9) 0.0804(8) Uani 0.583(4) 1 d PRD A 1
O9 O -0.16616(10) 0.28303(4) 0.45348(9) 0.111(3) Uani 0.583(4) 1 d PRDU A 1
C27 C -0.25956(10) 0.24723(4) 0.46718(9) 0.068(2) Uani 0.583(4) 1 d PRDU A 1
H27A H -0.3248 0.2663 0.4659 0.102 Uiso 0.583(4) 1 calc PR A 1
H27B H -0.2372 0.2300 0.5332 0.102 Uiso 0.583(4) 1 calc PR A 1
H27C H -0.2744 0.2233 0.4109 0.102 Uiso 0.583(4) 1 calc PR A 1
Cl2' Cl -0.21392(10) 0.28457(4) 0.47411(9) 0.0738(11) Uani 0.417(4) 1 d PRD A 2
O9' O 0.03994(10) 0.16173(4) 0.42698(9) 0.152(6) Uani 0.417(4) 1 d PRDU A 2
C27' C -0.02076(10) 0.12863(4) 0.44948(9) 0.158(8) Uani 0.417(4) 1 d PRDU A 2
H27D H 0.0001 0.0966 0.4271 0.237 Uiso 0.417(4) 1 calc PR A 2
H27E H -0.0958 0.1356 0.4145 0.237 Uiso 0.417(4) 1 calc PR A 2
H27F H -0.0133 0.1282 0.5242 0.237 Uiso 0.417(4) 1 calc PR A 2
Cl1 Cl 0.47261(10) 0.16208(4) 0.19722(9) 0.0639(6) Uani 0.626(4) 1 d PRD B 1
O6 O 0.69832(10) 0.30212(4) 0.22077(9) 0.118(3) Uani 0.626(4) 1 d PRDU B 1
C22 C 0.78772(10) 0.27302(4) 0.19547(9) 0.072(2) Uani 0.626(4) 1 d PRDU B 1
H22A H 0.8508 0.2942 0.2007 0.108 Uiso 0.626(4) 1 calc PR B 1
H22B H 0.7645 0.2602 0.1251 0.108 Uiso 0.626(4) 1 calc PR B 1
H22C H 0.8065 0.2456 0.2440 0.108 Uiso 0.626(4) 1 calc PR B 1
Cl1' Cl 0.73365(10) 0.30599(4) 0.19927(9) 0.0645(11) Uani 0.374(4) 1 d PRD B 2
O6' O 0.47652(10) 0.17672(4) 0.23557(9) 0.146(6) Uani 0.374(4) 1 d PRDU B 2
C22' C 0.56112(10) 0.14292(4) 0.22037(9) 0.111(5) Uani 0.374(4) 1 d PRDU B 2
H22D H 0.5413 0.1092 0.2333 0.167 Uiso 0.374(4) 1 calc PR B 2
H22E H 0.6296 0.1514 0.2683 0.167 Uiso 0.374(4) 1 calc PR B 2
H22F H 0.5688 0.1457 0.1494 0.167 Uiso 0.374(4) 1 calc PR B 2

loop_
_atom_site_aniso_label
_atom_site_aniso_U_11
_atom_site_aniso_U_22
_atom_site_aniso_U_33
_atom_site_aniso_U_23
_atom_site_aniso_U_13
_atom_site_aniso_U_12
O1 0.0593(15) 0.0599(16) 0.0380(12) -0.0083(11) -0.0005(11) -0.0038(12)
O2 0.0520(14) 0.088(2) 0.0422(14) -0.0078(13) -0.0011(11) -0.0056(13)
O3 0.0504(14) 0.0757(18) 0.0389(13) 0.0046(12) 0.0018(10) 0.0063(12)
O4 0.0504(14) 0.0652(16) 0.0428(13) 0.0049(12) 0.0035(11) 0.0053(12)
O5 0.0537(14) 0.0508(15) 0.0534(14) -0.0021(12) 0.0074(11) -0.0011(11)
O7 0.0693(18) 0.081(2) 0.0515(16) -0.0157(14) -0.0096(13) -0.0133(15)
O8 0.0541(15) 0.0624(17) 0.0584(16) -0.0037(13) 0.0048(12) 0.0028(13)
O10 0.126(3) 0.075(2) 0.086(2) 0.0066(19) -0.007(2) 0.020(2)
O11 0.0743(19) 0.071(2) 0.079(2) -0.0112(16) 0.0025(16) 0.0038(15)
O12 0.0610(15) 0.0595(16) 0.0506(14) 0.0131(12) -0.0059(12) 0.0040(12)
O13 0.148(3) 0.0587(19) 0.074(2) -0.0122(16) -0.037(2) -0.005(2)
O14 0.146(3) 0.0518(18) 0.073(2) 0.0009(15) -0.041(2) 0.0011(19)
N1 0.066(2) 0.0570(19) 0.0378(15) -0.0074(14) -0.0038(14) 0.0005(15)
N2 0.0614(19) 0.062(2) 0.0454(17) 0.0025(15) -0.0106(14) -0.0009(16)
N3 0.0532(17) 0.0532(18) 0.0369(15) -0.0033(13) -0.0008(12) 0.0008(14)
N4 0.0454(16) 0.0521(17) 0.0413(15) -0.0004(13) 0.0007(12) 0.0024(13)
N5 0.0554(18) 0.061(2) 0.0430(16) 0.0070(14) -0.0020(13) -0.0018(15)
N6 0.0526(17) 0.0515(18) 0.0413(16) 0.0009(13) -0.0036(13) 0.0033(14)
N7 0.0516(17) 0.0532(18) 0.0551(18) -0.0050(15) 0.0067(14) 0.0013(15)
N8 0.068(2) 0.055(2) 0.0464(17) -0.0065(15) 0.0041(14) 0.0066(16)
N9 0.0626(19) 0.0519(19) 0.0421(16) 0.0007(14) 0.0034(14) -0.0043(15)
N10 0.078(2) 0.067(2) 0.0458(18) -0.0014(16) 0.0121(16) 0.0043(19)
N11 0.090(3) 0.057(2) 0.063(2) 0.0038(17) 0.0131(19) 0.0041(19)
N12 0.0536(18) 0.064(2) 0.0487(18) 0.0039(15) 0.0006(14) -0.0052(16)
C1 0.055(2) 0.047(2) 0.0449(19) -0.0023(16) 0.0058(15) -0.0012(16)
C2 0.059(2) 0.062(2) 0.0330(17) -0.0041(16) 0.0037(15) -0.0008(18)
C3 0.073(2) 0.056(2) 0.0357(18) 0.0044(16) -0.0002(16) -0.0048(19)
C4 0.067(2) 0.055(2) 0.045(2) -0.0003(17) 0.0009(17) -0.0070(18)
C5 0.059(2) 0.059(2) 0.0380(18) -0.0027(16) -0.0026(15) -0.0019(18)
C6 0.0505(19) 0.057(2) 0.0409(18) 0.0030(16) 0.0013(15) 0.0067(16)
C7 0.059(2) 0.051(2) 0.0374(18) -0.0007(15) -0.0007(15) 0.0056(17)
C8 0.062(2) 0.051(2) 0.0414(19) -0.0019(16) -0.0079(17) -0.0008(17)
C9 0.058(2) 0.056(2) 0.0352(18) 0.0002(16) -0.0044(15) 0.0029(17)
C10 0.0453(19) 0.072(3) 0.0406(18) -0.0071(17) 0.0062(15) -0.0053(17)
C11 0.055(2) 0.068(3) 0.049(2) 0.0057(19) 0.0023(17) 0.0116(19)
C12 0.0485(19) 0.067(3) 0.049(2) -0.0022(18) 0.0075(16) 0.0096(18)
C13 0.0470(19) 0.071(3) 0.0434(19) -0.0100(18) 0.0065(15) 0.0040(18)
C14 0.0476(19) 0.073(3) 0.0392(18) 0.0006(17) 0.0055(15) 0.0077(17)
C15 0.050(2) 0.061(2) 0.0423(19) -0.0011(17) 0.0045(15) 0.0080(17)
C16 0.050(2) 0.056(2) 0.0396(18) 0.0002(16) -0.0021(15) -0.0014(16)
C17 0.051(2) 0.0452(19) 0.045(2) 0.0040(16) -0.0058(16) 0.0023(16)
C18 0.055(2) 0.048(2) 0.0390(18) -0.0016(15) 0.0011(15) -0.0014(16)
C19 0.053(2) 0.055(2) 0.0409(18) -0.0008(16) 0.0039(15) -0.0009(17)
C20 0.051(2) 0.074(3) 0.049(2) -0.0041(19) 0.0058(17) -0.011(2)
C21 0.065(2) 0.050(2) 0.049(2) 0.0026(17) 0.0045(17) -0.0032(19)
C23 0.075(3) 0.099(4) 0.056(2) -0.015(2) -0.010(2) -0.015(3)
C24 0.060(2) 0.067(3) 0.0339(17) -0.0049(17) -0.0005(15) 0.009(2)
C25 0.088(3) 0.063(3) 0.055(2) -0.006(2) 0.017(2) 0.008(2)
C26 0.053(2) 0.097(4) 0.045(2) -0.003(2) 0.0035(18) 0.015(2)
C28 0.070(3) 0.074(3) 0.068(3) 0.003(2) 0.013(2) 0.011(2)
C29 0.094(3) 0.059(3) 0.111(4) -0.017(3) 0.019(3) -0.011(2)
C30 0.058(2) 0.056(2) 0.061(2) 0.0073(19) -0.0098(18) 0.0089(18)
C31 0.100(3) 0.055(3) 0.056(2) 0.005(2) -0.008(2) -0.005(2)
C32 0.200(7) 0.044(3) 0.114(5) -0.007(3) -0.056(5) 0.008(3)
Cl2 0.0878(15) 0.0608(12) 0.0919(16) -0.0012(11) 0.0203(12) 0.0016(11)
O9 0.154(7) 0.105(5) 0.075(4) 0.010(4) 0.030(5) -0.035(5)
C27 0.059(4) 0.086(5) 0.058(4) 0.007(4) 0.014(3) 0.000(4)
Cl2' 0.081(2) 0.077(2) 0.0578(16) 0.0166(14) 0.0051(14) -0.0144(15)
O9' 0.162(9) 0.149(9) 0.145(9) 0.009(7) 0.036(7) -0.030(8)
C27' 0.153(11) 0.156(11) 0.171(11) -0.004(9) 0.049(9) -0.020(9)
Cl1 0.0828(13) 0.0488(10) 0.0572(10) 0.0008(8) 0.0114(8) 0.0012(8)
O6 0.150(6) 0.113(6) 0.093(5) -0.003(4) 0.035(5) 0.025(5)
C22 0.062(4) 0.092(5) 0.063(4) -0.011(4) 0.017(3) -0.013(4)
Cl1' 0.0686(19) 0.070(2) 0.0512(16) -0.0069(14) 0.0061(14) 0.0048(14)
O6' 0.157(9) 0.150(10) 0.130(9) -0.015(8) 0.033(7) 0.015(8)
C22' 0.107(9) 0.114(9) 0.107(9) -0.014(7) 0.013(7) 0.015(8)

loop_
_atom_type_symbol
_atom_type_description
_atom_type_scat_dispersion_real
_atom_type_scat_dispersion_imag
_atom_type_scat_source
C C 0.0033 0.0016 'International Tables Vol C Tables 4.2.6.8 and 6.1.1.4'
H H 0.0000 0.0000 'International Tables Vol C Tables 4.2.6.8 and 6.1.1.4'
N N 0.0061 0.0033 'International Tables Vol C Tables 4.2.6.8 and 6.1.1.4'
O O 0.0106 0.0060 'International Tables Vol C Tables 4.2.6.8 and 6.1.1.4'
Cl Cl 0.1484 0.1585 'International Tables Vol C Tables 4.2.6.8 and 6.1.1.4'

loop_
_geom_angle_atom_site_label_1
_geom_angle_atom_site_label_2
_geom_angle_atom_site_label_3
_geom_angle
C7 O1 C2 116.4(3)
C9 O2 C10 116.5(3)
C16 O3 C14 116.2(3)
C18 O4 C6 116.5(3)
C19 O5 C1 118.5(3)
C8 O7 C23 117.9(3)
C24 O8 C15 118.4(3)
C28 O11 C29 115.9(4)
C17 O12 C30 116.7(3)
C31 O14 C32 115.7(3)
C7 N1 C8 112.5(3)
C9 N2 C8 112.2(3)
C9 N3 C7 112.0(3)
C18 N4 C16 112.3(3)
C16 N5 C17 112.3(3)
C18 N6 C17 112.2(3)
C19 N7 C20 109.0(3)
C20 N8 C21 111.1(3)
C21 N9 C19 111.2(3)
C25 N10 C24 112.0(4)
C26 N11 C25 108.4(4)
C26 N12 C24 109.4(4)
C2 C1 O5 118.1(3)
C2 C1 C6 119.1(3)
O5 C1 C6 122.3(3)
C3 C2 C1 121.1(3)
C3 C2 O1 120.2(3)
C1 C2 O1 118.7(3)
C2 C3 C4 119.2(3)
C2 C3 H3A 120.4
C4 C3 H3A 120.4
C3 C4 C5 120.3(4)
C3 C4 C31 120.7(3)
C5 C4 C31 118.9(3)
C6 C5 C4 119.5(3)
C6 C5 H5A 120.2
C4 C5 H5A 120.2
C5 C6 C1 120.8(3)
C5 C6 O4 121.6(3)
C1 C6 O4 117.5(3)
N1 C7 N3 128.3(4)
N1 C7 O1 114.4(3)
N3 C7 O1 117.3(3)
O7 C8 N1 113.9(4)
O7 C8 N2 119.0(4)
N1 C8 N2 127.2(3)
N3 C9 N2 127.8(4)
N3 C9 O2 118.8(3)
N2 C9 O2 113.4(3)
C11 C10 C15 121.0(3)
C11 C10 O2 120.2(3)
C15 C10 O2 118.7(4)
C10 C11 C12 119.8(3)
C10 C11 H11A 120.1
C12 C11 H11A 120.1
C11 C12 C13 119.7(4)
C11 C12 C28 118.7(4)
C13 C12 C28 121.6(4)
C14 C13 C12 119.1(3)
C14 C13 H13A 120.5
C12 C13 H13A 120.5
C13 C14 C15 121.0(3)
C13 C14 O3 120.5(3)
C15 C14 O3 118.5(4)
C10 C15 C14 119.3(4)
C10 C15 O8 122.8(3)
C14 C15 O8 117.2(3)
N4 C16 N5 127.9(3)
N4 C16 O3 118.0(3)
N5 C16 O3 114.1(3)
O12 C17 N5 113.1(3)
O12 C17 N6 120.0(3)
N5 C17 N6 126.9(3)
N4 C18 N6 128.2(3)
N4 C18 O4 118.6(3)
N6 C18 O4 113.2(3)
N7 C19 N9 129.5(4)
N7 C19 O5 118.6(3)
N9 C19 O5 111.9(3)
O6 C20 N8 118.6(4)
O6 C20 N7 109.6(4)
N8 C20 N7 131.6(4)
O6 C20 Cl1' 10.68(7)
N8 C20 Cl1' 113.8(3)
N7 C20 Cl1' 114.4(3)
N8 C21 N9 127.5(4)
N8 C21 O6' 124.6(3)
N9 C21 O6' 106.1(3)
N8 C21 Cl1 116.7(3)
N9 C21 Cl1 115.7(3)
O6' C21 Cl1 20.05(6)
O7 C23 H23A 109.5
O7 C23 H23B 109.5
H23A C23 H23B 109.5
O7 C23 H23C 109.5
H23A C23 H23C 109.5
H23B C23 H23C 109.5
N12 C24 N10 128.2(4)
N12 C24 O8 119.2(4)
N10 C24 O8 112.6(3)
N10 C25 N11 129.2(4)
N10 C25 O9' 120.3(4)
N11 C25 O9' 108.4(4)
N10 C25 Cl2 113.7(4)
N11 C25 Cl2 116.9(4)
O9' C25 Cl2 22.05(7)
O9 C26 N12 107.4(4)
O9 C26 N11 119.8(5)
N12 C26 N11 132.7(4)
O9 C26 Cl2' 11.24(10)
N12 C26 Cl2' 114.8(4)
N11 C26 Cl2' 112.4(4)
O10 C28 O11 123.3(5)
O10 C28 C12 124.0(4)
O11 C28 C12 112.7(4)
O11 C29 H29A 109.5
O11 C29 H29B 109.5
H29A C29 H29B 109.5
O11 C29 H29C 109.5
H29A C29 H29C 109.5
H29B C29 H29C 109.5
O12 C30 H30A 109.5
O12 C30 H30B 109.5
H30A C30 H30B 109.5
O12 C30 H30C 109.5
H30A C30 H30C 109.5
H30B C30 H30C 109.5
O13 C31 O14 123.0(4)
O13 C31 C4 125.3(4)
O14 C31 C4 111.6(3)
O14 C32 H32A 109.5
O14 C32 H32B 109.5
H32A C32 H32B 109.5
O14 C32 H32C 109.5
H32A C32 H32C 109.5
H32B C32 H32C 109.5
C26 O9 C27 119.7(3)
C27' O9' C25 123.5(2)
O9' C27' H27D 109.5
O9' C27' H27E 109.5
H27D C27' H27E 109.5
O9' C27' H27F 109.5
H27D C27' H27F 109.5
H27E C27' H27F 109.5
C20 O6 C22 122.0(2)
C21 O6' C22' 109.29(19)
O6' C22' H22D 109.5
O6' C22' H22E 109.5
H22D C22' H22E 109.5
O6' C22' H22F 109.5
H22D C22' H22F 109.5
H22E C22' H22F 109.5

loop_
_geom_bond_atom_site_label_1
_geom_bond_atom_site_label_2
_geom_bond_distance
O1 C7 1.344(4)
O1 C2 1.401(4)
O2 C9 1.347(5)
O2 C10 1.422(4)
O3 C16 1.345(4)
O3 C14 1.397(4)
O4 C18 1.343(4)
O4 C6 1.409(4)
O5 C19 1.358(4)
O5 C1 1.385(4)
O7 C8 1.328(4)
O7 C23 1.432(5)
O8 C24 1.350(5)
O8 C15 1.398(5)
O10 C28 1.207(5)
O11 C28 1.344(5)
O11 C29 1.466(6)
O12 C17 1.322(4)
O12 C30 1.453(5)
O13 C31 1.211(5)
O14 C31 1.338(5)
O14 C32 1.461(3)
N1 C7 1.315(4)
N1 C8 1.329(5)
N2 C9 1.333(4)
N2 C8 1.342(5)
N3 C9 1.321(5)
N3 C7 1.337(5)
N4 C18 1.321(5)
N4 C16 1.323(5)
N5 C16 1.335(4)
N5 C17 1.335(5)
N6 C18 1.329(4)
N6 C17 1.339(5)
N7 C19 1.308(5)
N7 C20 1.308(5)
N8 C20 1.306(5)
N8 C21 1.309(5)
N9 C21 1.327(5)
N9 C19 1.335(5)
N10 C25 1.299(6)
N10 C24 1.334(5)
N11 C26 1.320(6)
N11 C25 1.327(6)
N12 C26 1.302(6)
N12 C24 1.313(5)
C1 C2 1.380(5)
C1 C6 1.394(5)
C2 C3 1.376(5)
C3 C4 1.387(5)
C3 H3A 0.9500
C4 C5 1.398(5)
C4 C31 1.476(6)
C5 C6 1.362(5)
C5 H5A 0.9500
C10 C11 1.358(6)
C10 C15 1.377(5)
C11 C12 1.391(5)
C11 H11A 0.9500
C12 C13 1.397(5)
C12 C28 1.481(6)
C13 C14 1.372(6)
C13 H13A 0.9500
C14 C15 1.379(5)
C20 O6 1.212(4)
C20 Cl1' 1.747(4)
C21 O6' 1.355(4)
C21 Cl1 1.715(4)
C23 H23A 0.9800
C23 H23B 0.9800
C23 H23C 0.9800
C25 O9' 1.374(4)
C25 Cl2 1.714(4)
C26 O9 1.160(4)
C26 Cl2' 1.830(4)
C29 H29A 0.9800
C29 H29B 0.9800
C29 H29C 0.9800
C30 H30A 0.9800
C30 H30B 0.9800
C30 H30C 0.9800
C32 H32A 0.9800
C32 H32B 0.9800
C32 H32C 0.9800
O9 C27 1.5856
C27 H27A 0.9800
C27 H27B 0.9800
C27 H27C 0.9800
O9' C27' 1.2715
C27' H27D 0.9800
C27' H27E 0.9800
C27' H27F 0.9800
O6 C22 1.4944
C22 H22A 0.9800
C22 H22B 0.9800
C22 H22C 0.9800
O6' C22' 1.4708
C22' H22D 0.9800
C22' H22E 0.9800
C22' H22F 0.9800

loop_
_geom_torsion_atom_site_label_1
_geom_torsion_atom_site_label_2
_geom_torsion_atom_site_label_3
_geom_torsion_atom_site_label_4
_geom_torsion
C19 O5 C1 C2 113.5(4)
C19 O5 C1 C6 -74.3(4)
O5 C1 C2 C3 171.4(4)
C6 C1 C2 C3 -1.0(6)
O5 C1 C2 O1 -9.9(5)
C6 C1 C2 O1 177.7(3)
C7 O1 C2 C3 -96.9(4)
C7 O1 C2 C1 84.4(4)
C1 C2 C3 C4 -0.7(6)
O1 C2 C3 C4 -179.4(3)
C2 C3 C4 C5 2.1(6)
C2 C3 C4 C31 -173.7(4)
C3 C4 C5 C6 -1.6(6)
C31 C4 C5 C6 174.3(4)
C4 C5 C6 C1 -0.2(6)
C4 C5 C6 O4 178.0(3)
C2 C1 C6 C5 1.5(6)
O5 C1 C6 C5 -170.7(3)
C2 C1 C6 O4 -176.7(3)
O5 C1 C6 O4 11.1(5)
C18 O4 C6 C5 91.8(4)
C18 O4 C6 C1 -90.0(4)
C8 N1 C7 N3 0.1(5)
C8 N1 C7 O1 179.9(3)
C9 N3 C7 N1 -2.1(5)
C9 N3 C7 O1 178.2(3)
C2 O1 C7 N1 -176.1(3)
C2 O1 C7 N3 3.7(5)
C23 O7 C8 N1 179.5(4)
C23 O7 C8 N2 0.3(5)
C7 N1 C8 O7 -177.4(3)
C7 N1 C8 N2 1.7(5)
C9 N2 C8 O7 177.9(3)
C9 N2 C8 N1 -1.2(6)
C7 N3 C9 N2 2.8(5)
C7 N3 C9 O2 -178.8(3)
C8 N2 C9 N3 -1.3(6)
C8 N2 C9 O2 -179.8(3)
C10 O2 C9 N3 0.3(5)
C10 O2 C9 N2 179.0(3)
C9 O2 C10 C11 92.5(4)
C9 O2 C10 C15 -91.7(4)
C15 C10 C11 C12 2.5(6)
O2 C10 C11 C12 178.2(3)
C10 C11 C12 C13 -2.3(6)
C10 C11 C12 C28 175.7(4)
C11 C12 C13 C14 1.3(6)
C28 C12 C13 C14 -176.6(4)
C12 C13 C14 C15 -0.5(6)
C12 C13 C14 O3 -177.9(3)
C16 O3 C14 C13 -98.4(4)
C16 O3 C14 C15 84.1(4)
C11 C10 C15 C14 -1.6(6)
O2 C10 C15 C14 -177.4(3)
C11 C10 C15 O8 -172.2(4)
O2 C10 C15 O8 12.0(5)
C13 C14 C15 C10 0.6(6)
O3 C14 C15 C10 178.0(3)
C13 C14 C15 O8 171.7(3)
O3 C14 C15 O8 -10.8(5)
C24 O8 C15 C10 -80.4(4)
C24 O8 C15 C14 108.8(4)
C18 N4 C16 N5 -2.3(5)
C18 N4 C16 O3 179.0(3)
C17 N5 C16 N4 -0.1(5)
C17 N5 C16 O3 178.6(3)
C14 O3 C16 N4 3.8(5)
C14 O3 C16 N5 -175.0(3)
C30 O12 C17 N5 -178.7(3)
C30 O12 C17 N6 1.5(5)
C16 N5 C17 O12 -178.6(3)
C16 N5 C17 N6 1.2(5)
C18 N6 C17 O12 -179.8(3)
C18 N6 C17 N5 0.4(5)
C16 N4 C18 N6 4.4(5)
C16 N4 C18 O4 -176.1(3)
C17 N6 C18 N4 -3.6(5)
C17 N6 C18 O4 177.0(3)
C6 O4 C18 N4 -2.4(5)
C6 O4 C18 N6 177.2(3)
C20 N7 C19 N9 -2.3(5)
C20 N7 C19 O5 178.2(3)
C21 N9 C19 N7 0.8(5)
C21 N9 C19 O5 -179.7(3)
C1 O5 C19 N7 -0.2(5)
C1 O5 C19 N9 -179.7(3)
C21 N8 C20 O6 172.0(3)
C21 N8 C20 N7 -2.2(6)
C21 N8 C20 Cl1' -177.3(3)
C19 N7 C20 O6 -171.4(3)
C19 N7 C20 N8 3.2(6)
C19 N7 C20 Cl1' 178.3(3)
C20 N8 C21 N9 0.1(5)
C20 N8 C21 O6' -162.5(3)
C20 N8 C21 Cl1 176.1(3)
C19 N9 C21 N8 0.5(5)
C19 N9 C21 O6' 165.6(3)
C19 N9 C21 Cl1 -175.6(2)
C26 N12 C24 N10 -1.6(5)
C26 N12 C24 O8 177.7(3)
C25 N10 C24 N12 1.1(5)
C25 N10 C24 O8 -178.2(3)
C15 O8 C24 N12 9.8(5)
C15 O8 C24 N10 -170.7(3)
C24 N10 C25 N11 -1.1(6)
C24 N10 C25 O9' 160.5(3)
C24 N10 C25 Cl2 -175.9(3)
C26 N11 C25 N10 1.5(6)
C26 N11 C25 O9' -161.8(3)
C26 N11 C25 Cl2 176.1(3)
C24 N12 C26 O9 -173.1(3)
C24 N12 C26 N11 2.4(6)
C24 N12 C26 Cl2' 177.8(2)
C25 N11 C26 O9 172.8(4)
C25 N11 C26 N12 -2.3(6)
C25 N11 C26 Cl2' -177.8(3)
C29 O11 C28 O10 -0.2(7)
C29 O11 C28 C12 177.3(4)
C11 C12 C28 O10 -0.7(7)
C13 C12 C28 O10 177.2(4)
C11 C12 C28 O11 -178.2(4)
C13 C12 C28 O11 -0.2(6)
C32 O14 C31 O13 0.1(8)
C32 O14 C31 C4 177.6(4)
C3 C4 C31 O13 178.8(5)
C5 C4 C31 O13 3.0(8)
C3 C4 C31 O14 1.4(6)
C5 C4 C31 O14 -174.5(4)
N12 C26 O9 C27 -178.2(2)
N11 C26 O9 C27 5.6(5)
Cl2' C26 O9 C27 -45.4(4)
N10 C25 O9' C27' 169.8(3)
N11 C25 O9' C27' -25.2(4)
Cl2 C25 O9' C27' 91.58(14)
N8 C20 O6 C22 12.4(4)
N7 C20 O6 C22 -172.17(19)
Cl1' C20 O6 C22 -53.4(3)
N8 C21 O6' C22' -13.6(4)
N9 C21 O6' C22' -179.3(2)
Cl1 C21 O6' C22' 58.83(8)

loop_
_platon_squeeze_void_nr
_platon_squeeze_void_average_x
_platon_squeeze_void_average_y
_platon_squeeze_void_average_z
_platon_squeeze_void_volume
_platon_squeeze_void_count_electrons
_platon_squeeze_void_content
1 -0.011 0.000 0.500 552 122 ' '
2 0.016 0.500 1.000 552 122 ' '
